data_7230207
loop_
_publ_author_name
'Nugraha, Yuda Prasetya'
'Uekusa, Hidehiro'

_publ_section_title
;
 Suppressed hydration in metoclopramide hydrochloride by salt
 cocrystallisation
;
_journal_issue 19
_journal_name_full CrystEngComm
_journal_page_first 2653
_journal_paper_doi 10.1039/C8CE00129D
_journal_volume 20
_journal_year 2018
_chemical_formula_moiety 'C14 H23 Cl N3 O2, Cl, H2 O'
_chemical_formula_sum 'C14 H25 Cl2 N3 O3'
_chemical_formula_weight 354.27
_chemical_name_common 'Metoclopramide HCl Monohydrate'
_chemical_name_systematic '4-Amino-5-chloro-N-((2-diethylamino)-ethyl)-2-methoxybenzamide hydrochloride monohydrate'
_space_group_crystal_system monoclinic
_space_group_IT_number 14
_space_group_name_Hall '-P 2yn'
_space_group_name_H-M_alt 'P 1 21/n 1'
_symmetry_space_group_name_Hall '-P 2yn'
_symmetry_space_group_name_H-M 'P 1 21/n 1'
_atom_sites_solution_hydrogens mixed
_audit_creation_method SHELXL-2017/1
_audit_update_record
;
2017-12-12 deposited with the CCDC.
2018-02-28 downloaded from the CCDC.
;
_cell_angle_alpha 90
_cell_angle_beta 98.605(7)
_cell_angle_gamma 90
_cell_formula_units_Z 4
_cell_length_a 12.1124(17)
_cell_length_b 8.5524(12)
_cell_length_c 16.849(3)
_cell_measurement_reflns_used 17713
_cell_measurement_temperature 173(2)
_cell_measurement_theta_max 27.485
_cell_measurement_theta_min 3.072
_cell_volume 1725.7(5)
_computing_cell_refinement 'RIGAKU CrystalClear-SM Expert2.0 r4'
_computing_data_collection 'RIGAKU CrystalClear-SM Expert2.0 r4'
_computing_data_reduction 'RIGAKU CrystalClear-SM Expert2.0 r4'
_computing_structure_refinement 'SHELXL-2017/1 (Sheldrick, 2017)'
_computing_structure_solution 'SHELXS-2016/6 (Sheldrick, 2015)'
_diffrn_ambient_temperature 173(2)
_diffrn_detector_area_resol_mean 13.6612
_diffrn_measured_fraction_theta_full 0.998
_diffrn_measured_fraction_theta_max 0.999
_diffrn_measurement_device_type 'RIGAKU XtaLab'
_diffrn_measurement_method \w-scan
_diffrn_radiation_type MoK\a
_diffrn_radiation_wavelength 0.71075
_diffrn_reflns_av_R_equivalents 0.0288
_diffrn_reflns_av_unetI/netI 0.0218
_diffrn_reflns_Laue_measured_fraction_full 0.998
_diffrn_reflns_Laue_measured_fraction_max 0.999
_diffrn_reflns_limit_h_max 15
_diffrn_reflns_limit_h_min -15
_diffrn_reflns_limit_k_max 11
_diffrn_reflns_limit_k_min -11
_diffrn_reflns_limit_l_max 21
_diffrn_reflns_limit_l_min -21
_diffrn_reflns_number 17713
_diffrn_reflns_point_group_measured_fraction_full 0.998
_diffrn_reflns_point_group_measured_fraction_max 0.999
_diffrn_reflns_theta_full 25.242
_diffrn_reflns_theta_max 27.485
_diffrn_reflns_theta_min 3.072
_diffrn_source 'sealed tube with SHINE monochromator X-ray'
_exptl_absorpt_coefficient_mu 0.391
_exptl_absorpt_correction_T_max 0.931
_exptl_absorpt_correction_T_min 0.782
_exptl_absorpt_correction_type multi-scan
_exptl_absorpt_process_details 'abscor, T. Higashi RIGAKU'
_exptl_crystal_colour colorless
_exptl_crystal_density_diffrn 1.364
_exptl_crystal_description block
_exptl_crystal_F_000 752
_exptl_crystal_recrystallization_method 'Re-crystallisation from solvent: acetonitrile'
_exptl_crystal_size_max 0.410
_exptl_crystal_size_mid 0.395
_exptl_crystal_size_min 0.182
_refine_diff_density_max 0.253
_refine_diff_density_min -0.227
_refine_diff_density_rms 0.043
_refine_ls_extinction_method none
_refine_ls_goodness_of_fit_ref 1.045
_refine_ls_hydrogen_treatment mixed
_refine_ls_matrix_type full
_refine_ls_number_parameters 226
_refine_ls_number_reflns 3954
_refine_ls_number_restraints 0
_refine_ls_restrained_S_all 1.045
_refine_ls_R_factor_all 0.0394
_refine_ls_R_factor_gt 0.0318
_refine_ls_shift/su_max 0.001
_refine_ls_shift/su_mean 0.000
_refine_ls_structure_factor_coef Fsqd
_refine_ls_weighting_details 'w=1/[\s^2^(Fo^2^)+(0.0311P)^2^+0.6960P] where P=(Fo^2^+2Fc^2^)/3'
_refine_ls_weighting_scheme calc
_refine_ls_wR_factor_gt 0.0737
_refine_ls_wR_factor_ref 0.0772
_reflns_Friedel_coverage 0.000
_reflns_number_gt 3386
_reflns_number_total 3954
_reflns_threshold_expression 'I > 2\s(I)'
_cod_data_source_file c8ce00129d2.cif
_cod_data_source_block shelx
_cod_depositor_comments 'Adding full bibliography for 7230206--7230208.cif.'
_cod_original_cell_volume 1725.7(4)
_cod_database_code 7230207
_shelx_shelxl_version_number 2017/1
_shelx_space_group_comment
; 
The symmetry employed for this shelxl refinement is uniquely defined 
by the following loop, which should always be used as a source of 
symmetry information in preference to the above space-group names. 
They are only intended as comments. 
;
_shelx_estimated_absorpt_t_min 0.856
_shelx_estimated_absorpt_t_max 0.932

loop_
_space_group_symop_operation_xyz
'x, y, z'
'-x+1/2, y+1/2, -z+1/2'
'-x, -y, -z'
'x-1/2, -y-1/2, z-1/2'

loop_
_atom_site_label
_atom_site_type_symbol
_atom_site_fract_x
_atom_site_fract_y
_atom_site_fract_z
_atom_site_U_iso_or_equiv
_atom_site_adp_type
_atom_site_occupancy
_atom_site_site_symmetry_order
_atom_site_calc_flag
_atom_site_refinement_flags_posn
_atom_site_refinement_flags_adp
O1 O 0.44426(8) 0.32792(12) 0.54043(6) 0.0260(2) Uani 1 1 d . .
H1A H 0.6089(16) -0.009(2) 0.3553(10) 0.036(5) Uiso 1 1 d . .
H1B H 0.5239(15) -0.086(2) 0.2995(11) 0.036(5) Uiso 1 1 d . .
C1 C 0.46120(11) 0.06070(15) 0.36981(8) 0.0222(3) Uani 1 1 d . .
N1 N 0.53892(11) -0.01957(16) 0.33655(8) 0.0299(3) Uani 1 1 d . .
Cl2 Cl 0.20182(3) -0.07218(4) 0.60419(2) 0.03058(10) Uani 1 1 d . .
H2 H 0.2901(14) 0.3546(19) 0.5784(10) 0.029(4) Uiso 1 1 d . .
C2 C 0.34667(11) 0.05333(16) 0.33959(8) 0.0226(3) Uani 1 1 d . .
N2 N 0.22460(10) 0.35815(14) 0.55235(7) 0.0229(2) Uani 1 1 d . .
O2 O 0.11081(8) 0.30504(14) 0.43764(6) 0.0333(3) Uani 1 1 d . .
O3 O -0.03618(12) 0.25685(14) 0.29789(7) 0.0371(3) Uani 1 1 d . .
H3C H -0.0882(19) 0.213(3) 0.3197(13) 0.063(7) Uiso 1 1 d . .
H3B H 0.0110(18) 0.273(2) 0.3343(13) 0.052(6) Uiso 1 1 d . .
H3 H 0.1091(14) 0.133(2) 0.6333(9) 0.030(4) Uiso 1 1 d . .
C3 C 0.26925(11) 0.13252(16) 0.37582(8) 0.0224(3) Uani 1 1 d . .
H3A H 0.192580 0.124698 0.353671 0.027 Uiso 1 1 calc R U
N3 N 0.05581(9) 0.20054(13) 0.64721(7) 0.0207(2) Uani 1 1 d . .
C7 C 0.56066(11) 0.34343(18) 0.57121(9) 0.0305(3) Uani 1 1 d . .
H7A H 0.592433 0.239945 0.585295 0.046 Uiso 1 1 calc R U
H7B H 0.569621 0.409905 0.619117 0.046 Uiso 1 1 calc R U
H7C H 0.599492 0.391039 0.530249 0.046 Uiso 1 1 calc R U
C6 C 0.49291(11) 0.15669(16) 0.43722(8) 0.0221(3) Uani 1 1 d . .
H6 H 0.569882 0.167826 0.457918 0.027 Uiso 1 1 calc R U
C5 C 0.41443(11) 0.23519(15) 0.47402(8) 0.0207(3) Uani 1 1 d . .
C4 C 0.29945(11) 0.22424(15) 0.44418(8) 0.0210(3) Uani 1 1 d . .
C8 C 0.20533(11) 0.29916(16) 0.47750(8) 0.0221(3) Uani 1 1 d . .
C9 C 0.13872(11) 0.44057(16) 0.58790(8) 0.0238(3) Uani 1 1 d . .
H9A H 0.071698 0.451817 0.546767 0.029 Uiso 1 1 calc R U
H9B H 0.166156 0.546960 0.603332 0.029 Uiso 1 1 calc R U
C10 C 0.10501(12) 0.36084(16) 0.66105(8) 0.0248(3) Uani 1 1 d . .
H10A H 0.171705 0.353420 0.702734 0.030 Uiso 1 1 calc R U
H10B H 0.049978 0.428130 0.682629 0.030 Uiso 1 1 calc R U
C11 C 0.02077(12) 0.13734(17) 0.72308(8) 0.0264(3) Uani 1 1 d . .
H11A H -0.020787 0.038517 0.710637 0.032 Uiso 1 1 calc R U
H11B H -0.030463 0.212986 0.743114 0.032 Uiso 1 1 calc R U
C12 C 0.11855(13) 0.10703(19) 0.78852(9) 0.0327(3) Uani 1 1 d . .
H12A H 0.174374 0.043215 0.766970 0.049 Uiso 1 1 calc R U
H12B H 0.092410 0.051438 0.833054 0.049 Uiso 1 1 calc R U
H12C H 0.152117 0.206828 0.807867 0.049 Uiso 1 1 calc R U
Cl1 Cl 0.30247(3) -0.06043(5) 0.25461(2) 0.03225(10) Uani 1 1 d . .
C14 C -0.14028(12) 0.2835(2) 0.58751(9) 0.0329(3) Uani 1 1 d . .
H14A H -0.170783 0.247277 0.634976 0.049 Uiso 1 1 calc R U
H14B H -0.196799 0.271360 0.539819 0.049 Uiso 1 1 calc R U
H14C H -0.119296 0.393870 0.594196 0.049 Uiso 1 1 calc R U
C13 C -0.03814(11) 0.18738(17) 0.57750(8) 0.0245(3) Uani 1 1 d . .
H13A H -0.060334 0.076218 0.570630 0.029 Uiso 1 1 calc R U
H13B H -0.010302 0.221284 0.527917 0.029 Uiso 1 1 calc R U

loop_
_atom_site_aniso_label
_atom_site_aniso_U_11
_atom_site_aniso_U_22
_atom_site_aniso_U_33
_atom_site_aniso_U_23
_atom_site_aniso_U_13
_atom_site_aniso_U_12
O1 0.0190(5) 0.0307(5) 0.0273(5) -0.0063(4) -0.0001(4) 0.0002(4)
C1 0.0241(7) 0.0204(7) 0.0236(6) 0.0056(5) 0.0083(5) -0.0007(5)
N1 0.0232(7) 0.0359(7) 0.0321(7) -0.0068(6) 0.0090(5) 0.0000(5)
Cl2 0.02329(17) 0.02931(19) 0.0389(2) -0.00592(15) 0.00390(14) 0.00402(14)
C2 0.0258(7) 0.0224(7) 0.0200(6) -0.0003(5) 0.0051(5) -0.0035(5)
N2 0.0177(6) 0.0275(6) 0.0233(6) -0.0025(5) 0.0020(5) 0.0020(5)
O2 0.0202(5) 0.0521(7) 0.0267(5) -0.0064(5) 0.0006(4) 0.0045(5)
O3 0.0410(7) 0.0351(6) 0.0328(6) 0.0054(5) -0.0025(6) -0.0094(5)
C3 0.0200(6) 0.0248(7) 0.0222(6) 0.0030(5) 0.0028(5) -0.0028(5)
N3 0.0183(5) 0.0202(6) 0.0235(6) -0.0036(4) 0.0030(4) 0.0012(4)
C7 0.0203(7) 0.0323(8) 0.0368(8) -0.0049(6) -0.0026(6) -0.0019(6)
C6 0.0181(6) 0.0234(7) 0.0250(7) 0.0038(5) 0.0037(5) -0.0015(5)
C5 0.0218(6) 0.0199(6) 0.0203(6) 0.0040(5) 0.0025(5) -0.0017(5)
C4 0.0204(6) 0.0214(7) 0.0216(6) 0.0036(5) 0.0052(5) -0.0006(5)
C8 0.0204(6) 0.0227(7) 0.0236(6) 0.0024(5) 0.0045(5) -0.0013(5)
C9 0.0227(7) 0.0222(7) 0.0269(7) -0.0021(5) 0.0051(5) 0.0018(5)
C10 0.0277(7) 0.0224(7) 0.0249(7) -0.0044(5) 0.0052(6) -0.0038(5)
C11 0.0265(7) 0.0254(7) 0.0278(7) 0.0022(6) 0.0059(6) -0.0012(6)
C12 0.0379(9) 0.0316(8) 0.0274(7) 0.0024(6) 0.0008(6) 0.0015(7)
Cl1 0.03191(19) 0.0388(2) 0.02611(18) -0.00936(15) 0.00475(14) -0.00224(15)
C14 0.0233(7) 0.0423(9) 0.0326(8) 0.0012(7) 0.0026(6) 0.0070(6)
C13 0.0210(7) 0.0281(7) 0.0236(6) -0.0043(6) 0.0007(5) -0.0003(5)

loop_
_atom_type_symbol
_atom_type_description
_atom_type_scat_dispersion_real
_atom_type_scat_dispersion_imag
_atom_type_scat_source
C C 0.0033 0.0016 'International Tables Vol C Tables 4.2.6.8 and 6.1.1.4'
H H 0.0000 0.0000 'International Tables Vol C Tables 4.2.6.8 and 6.1.1.4'
N N 0.0061 0.0033 'International Tables Vol C Tables 4.2.6.8 and 6.1.1.4'
O O 0.0106 0.0060 'International Tables Vol C Tables 4.2.6.8 and 6.1.1.4'
Cl Cl 0.1484 0.1585 'International Tables Vol C Tables 4.2.6.8 and 6.1.1.4'

loop_
_geom_angle_atom_site_label_1
_geom_angle_atom_site_label_2
_geom_angle_atom_site_label_3
_geom_angle
C5 O1 C7 118.17(11)
N1 C1 C2 122.51(13)
N1 C1 C6 120.50(13)
C2 C1 C6 116.99(12)
C1 N1 H1A 120.0(12)
C1 N1 H1B 124.2(12)
H1A N1 H1B 115.8(17)
C3 C2 C1 121.32(12)
C3 C2 Cl1 119.57(10)
C1 C2 Cl1 119.10(10)
C8 N2 C9 122.14(12)
C8 N2 H2 119.3(11)
C9 N2 H2 118.4(11)
H3C O3 H3B 104(2)
C2 C3 C4 122.16(12)
C2 C3 H3A 118.9
C4 C3 H3A 118.9
C10 N3 C11 110.61(10)
C10 N3 C13 115.10(11)
C11 N3 C13 110.95(10)
C10 N3 H3 109.7(10)
C11 N3 H3 106.7(10)
C13 N3 H3 103.2(10)
O1 C7 H7A 109.5
O1 C7 H7B 109.5
H7A C7 H7B 109.5
O1 C7 H7C 109.5
H7A C7 H7C 109.5
H7B C7 H7C 109.5
C5 C6 C1 121.44(12)
C5 C6 H6 119.3
C1 C6 H6 119.3
O1 C5 C6 122.00(12)
O1 C5 C4 116.96(12)
C6 C5 C4 121.04(12)
C3 C4 C5 116.99(12)
C3 C4 C8 115.60(12)
C5 C4 C8 127.41(12)
O2 C8 N2 120.64(12)
O2 C8 C4 120.71(12)
N2 C8 C4 118.65(12)
N2 C9 C10 114.32(11)
N2 C9 H9A 108.7
C10 C9 H9A 108.7
N2 C9 H9B 108.7
C10 C9 H9B 108.7
H9A C9 H9B 107.6
N3 C10 C9 115.70(11)
N3 C10 H10A 108.4
C9 C10 H10A 108.4
N3 C10 H10B 108.4
C9 C10 H10B 108.4
H10A C10 H10B 107.4
N3 C11 C12 112.97(12)
N3 C11 H11A 109.0
C12 C11 H11A 109.0
N3 C11 H11B 109.0
C12 C11 H11B 109.0
H11A C11 H11B 107.8
C11 C12 H12A 109.5
C11 C12 H12B 109.5
H12A C12 H12B 109.5
C11 C12 H12C 109.5
H12A C12 H12C 109.5
H12B C12 H12C 109.5
C13 C14 H14A 109.5
C13 C14 H14B 109.5
H14A C14 H14B 109.5
C13 C14 H14C 109.5
H14A C14 H14C 109.5
H14B C14 H14C 109.5
N3 C13 C14 113.90(11)
N3 C13 H13A 108.8
C14 C13 H13A 108.8
N3 C13 H13B 108.8
C14 C13 H13B 108.8
H13A C13 H13B 107.7

loop_
_geom_bond_atom_site_label_1
_geom_bond_atom_site_label_2
_geom_bond_distance
O1 C5 1.3749(16)
O1 C7 1.4338(16)
C1 N1 1.3525(18)
C1 C2 1.4058(19)
C1 C6 1.4076(19)
N1 H1A 0.865(19)
N1 H1B 0.841(19)
C2 C3 1.3718(19)
C2 Cl1 1.7475(14)
N2 C8 1.3459(17)
N2 C9 1.4574(17)
N2 H2 0.848(17)
O2 C8 1.2386(16)
O3 H3C 0.86(2)
O3 H3B 0.79(2)
C3 C4 1.3963(19)
C3 H3A 0.9500
N3 C10 1.4992(17)
N3 C11 1.5062(18)
N3 C13 1.5124(17)
N3 H3 0.924(17)
C7 H7A 0.9800
C7 H7B 0.9800
C7 H7C 0.9800
C6 C5 1.3839(19)
C6 H6 0.9500
C5 C4 1.4113(18)
C4 C8 1.4890(18)
C9 C10 1.5171(19)
C9 H9A 0.9900
C9 H9B 0.9900
C10 H10A 0.9900
C10 H10B 0.9900
C11 C12 1.515(2)
C11 H11A 0.9900
C11 H11B 0.9900
C12 H12A 0.9800
C12 H12B 0.9800
C12 H12C 0.9800
C14 C13 1.515(2)
C14 H14A 0.9800
C14 H14B 0.9800
C14 H14C 0.9800
C13 H13A 0.9900
C13 H13B 0.9900

loop_
_geom_hbond_atom_site_label_D
_geom_hbond_atom_site_label_H
_geom_hbond_atom_site_label_A
_geom_hbond_distance_DH
_geom_hbond_distance_HA
_geom_hbond_distance_DA
_geom_hbond_angle_DHA
_geom_hbond_site_symmetry_A
_geom_hbond_publ_flag
N1 H1B Cl1 0.841(19) 2.684(18) 3.0078(15) 104.5(14) . yes
N1 H1B O3 0.841(19) 2.146(19) 2.9606(18) 163.2(17) 2_545 yes
N1 H1A Cl2 0.865(19) 2.394(19) 3.2460(15) 168.6(16) 3_656 yes
N2 H2 O1 0.848(17) 2.075(16) 2.7103(15) 131.3(14) . yes
N3 H3 Cl2 0.924(17) 2.176(18) 3.0785(12) 165.1(14) . yes
O3 H3B O2 0.79(2) 1.99(2) 2.7622(16) 170(2) . yes
O3 H3C Cl2 0.86(2) 2.35(2) 3.1989(14) 169(2) 3_556 yes
C3 H3A O2 0.95 2.40 2.7465(17) 100.8 . yes
C9 H9A O2 0.99 2.33 2.7588(17) 104.9 . yes
C13 H13B O2 0.99 2.38 3.3307(18) 161.7 . yes

loop_
_geom_torsion_atom_site_label_1
_geom_torsion_atom_site_label_2
_geom_torsion_atom_site_label_3
_geom_torsion_atom_site_label_4
_geom_torsion
N1 C1 C2 C3 178.16(13)
C6 C1 C2 C3 -1.93(19)
N1 C1 C2 Cl1 -1.33(18)
C6 C1 C2 Cl1 178.57(10)
C1 C2 C3 C4 0.0(2)
Cl1 C2 C3 C4 179.51(10)
N1 C1 C6 C5 -177.54(13)
C2 C1 C6 C5 2.55(19)
C7 O1 C5 C6 0.56(19)
C7 O1 C5 C4 -178.91(12)
C1 C6 C5 O1 179.27(12)
C1 C6 C5 C4 -1.3(2)
C2 C3 C4 C5 1.31(19)
C2 C3 C4 C8 -178.43(12)
O1 C5 C4 C3 178.80(11)
C6 C5 C4 C3 -0.68(19)
O1 C5 C4 C8 -1.5(2)
C6 C5 C4 C8 179.02(13)
C9 N2 C8 O2 -4.4(2)
C9 N2 C8 C4 176.71(12)
C3 C4 C8 O2 -14.15(19)
C5 C4 C8 O2 166.14(13)
C3 C4 C8 N2 164.78(12)
C5 C4 C8 N2 -14.9(2)
C8 N2 C9 C10 116.45(14)
C11 N3 C10 C9 -177.25(11)
C13 N3 C10 C9 -50.51(16)
N2 C9 C10 N3 -61.38(16)
C10 N3 C11 C12 -66.52(15)
C13 N3 C11 C12 164.47(12)
C10 N3 C13 C14 -63.22(16)
C11 N3 C13 C14 63.34(16)
